data_1539639
loop_
_publ_author_name
'Beck, H.P.'
'Milius, W.'

_publ_section_title
;
 Refinement of the structure of Rb4 Pb Br6 and a note on the existence of
 " Rb4 Hg I6 " and " K4 Cd I6"
;
_journal_name_full 'Zeitschrift fuer Anorganische und Allgemeine Chemie'
_journal_page_first 102
_journal_page_last 104
_journal_volume 562
_journal_year 1988
_chemical_formula_sum 'Br6 Pb Rb4'
_chemical_name_systematic 'Rb4 Pb Br6'
_space_group_IT_number 167
_symmetry_space_group_name_Hall '-R 3 2"c'
_symmetry_space_group_name_H-M 'R -3 c :H'
_cell_angle_alpha 90
_cell_angle_beta 90
_cell_angle_gamma 120
_cell_formula_units_Z 6
_cell_length_a 13.329
_cell_length_b 13.329
_cell_length_c 16.478
_cell_volume 2535.305
_citation_journal_id_ASTM ZAACAB
_cod_data_source_file Beck_ZAACAB_1988_116.cif
_cod_data_source_block Br6Pb1Rb4
_cod_original_cell_volume 2535.306
_cod_original_formula_sum 'Br6 Pb1 Rb4'
_cod_database_code 1539639

loop_
_symmetry_equiv_pos_as_xyz
x,y,z
-y,x-y,z
-x+y,-x,z
y,x,-z+1/2
-x,-x+y,-z+1/2
x-y,-y,-z+1/2
-x,-y,-z
y,-x+y,-z
x-y,x,-z
-y,-x,z-1/2
x,x-y,z-1/2
-x+y,y,z-1/2
x+2/3,y+1/3,z+1/3
-y+2/3,x-y+1/3,z+1/3
-x+y+2/3,-x+1/3,z+1/3
y+2/3,x+1/3,-z+5/6
-x+2/3,-x+y+1/3,-z+5/6
x-y+2/3,-y+1/3,-z+5/6
-x+2/3,-y+1/3,-z+1/3
y+2/3,-x+y+1/3,-z+1/3
x-y+2/3,x+1/3,-z+1/3
-y+2/3,-x+1/3,z-1/6
x+2/3,x-y+1/3,z-1/6
-x+y+2/3,y+1/3,z-1/6
x+1/3,y+2/3,z+2/3
-y+1/3,x-y+2/3,z+2/3
-x+y+1/3,-x+2/3,z+2/3
y+1/3,x+2/3,-z+7/6
-x+1/3,-x+y+2/3,-z+7/6
x-y+1/3,-y+2/3,-z+7/6
-x+1/3,-y+2/3,-z+2/3
y+1/3,-x+y+2/3,-z+2/3
x-y+1/3,x+2/3,-z+2/3
-y+1/3,-x+2/3,z+1/6
x+1/3,x-y+2/3,z+1/6
-x+y+1/3,y+2/3,z+1/6

loop_
_atom_site_label
_atom_site_type_symbol
_atom_site_fract_x
_atom_site_fract_y
_atom_site_fract_z
_atom_site_occupancy
_atom_site_U_iso_or_equiv
Br1 Br-1 -0.033 0.1648 0.10592 1 0.0
Pb1 Pb+2 0 0 0 1 0.0
Rb1 Rb+1 0 0 0.25 1 0.0
Rb2 Rb+1 0.3793 0 0.25 1 0.0
